data_4313364
loop_
_publ_author_name
'Tristram Chivers'
'Chantall Fedorchuk'
'Gabriele Schatte'
'Masood Parvez'

_publ_contact_author_address
; Department of Chemistry
    University of Calgary
    Calgary Alberta T2N 1N4
    Canada
;
_publ_contact_author_email chivers@ucalgary.ca
_publ_contact_author_fax '001 403 289 9488'
_publ_contact_author_name 'Dr Tristram Chivers'
_publ_contact_author_phone '001 403 220 5741'
_publ_section_title
;
 Syntheses and X-ray Structures of Monocyclic, Bicyclic, and Spirocyclic
 Gallium and Indium Boraamidinates
;
_journal_name_full 'Inorganic Chemistry'
_journal_page_first 2084
_journal_page_last 2093
_journal_paper_doi 10.1021/ic0206286
_journal_volume 42
_journal_year 2003
_chemical_formula_moiety 'C18 H33 B Cl3 Ga2 N3'
_chemical_formula_sum 'C18 H33 B Cl3 Ga2 N3'
_chemical_formula_weight 548.07
_chemical_name_systematic
;
   ?
;
_space_group_IT_number 14
_symmetry_cell_setting monoclinic
_symmetry_space_group_name_Hall '-P 2ybc'
_symmetry_space_group_name_H-M 'P 1 21/c 1'
_atom_sites_solution_hydrogens geom
_atom_sites_solution_primary direct
_atom_sites_solution_secondary difmap
_cell_angle_alpha 90.00
_cell_angle_beta 91.0080(18)
_cell_angle_gamma 90.00
_cell_formula_units_Z 4
_cell_length_a 13.8474(12)
_cell_length_b 12.4157(11)
_cell_length_c 14.2062(11)
_cell_measurement_reflns_used 3678
_cell_measurement_temperature 193(2)
_cell_volume 2442.0(4)
_computing_cell_refinement 'Bruker SMART'
_computing_data_collection 'Bruker SMART'
_computing_data_reduction 'Bruker SHELXTL'
_computing_molecular_graphics 'Bruker SHELXTL'
_computing_publication_material WinGX-1.64.00
_computing_structure_refinement 'SHELXL-97 (Sheldrick, 1997)'
_computing_structure_solution SIR-97
_diffrn_ambient_temperature 193(2)
_diffrn_measured_fraction_theta_full 0.983
_diffrn_measured_fraction_theta_max 0.983
_diffrn_measurement_device_type 'CCD area detector'
_diffrn_measurement_method 'omega scans'
_diffrn_radiation_monochromator graphite
_diffrn_radiation_source 'fine-focus sealed tube'
_diffrn_radiation_type MoK\a
_diffrn_radiation_wavelength 0.71073
_diffrn_reflns_av_R_equivalents 0.0378
_diffrn_reflns_av_sigmaI/netI 0.0391
_diffrn_reflns_limit_h_max 17
_diffrn_reflns_limit_h_min -17
_diffrn_reflns_limit_k_max 15
_diffrn_reflns_limit_k_min 0
_diffrn_reflns_limit_l_max 17
_diffrn_reflns_limit_l_min 0
_diffrn_reflns_number 11739
_diffrn_reflns_theta_full 26.38
_diffrn_reflns_theta_max 26.38
_diffrn_reflns_theta_min 2.18
_diffrn_standards_decay_% 'no decay'
_exptl_absorpt_coefficient_mu 2.543
_exptl_absorpt_correction_T_max 0.7500
_exptl_absorpt_correction_T_min 0.5804
_exptl_absorpt_correction_type empirical
_exptl_absorpt_process_details
;SADABS, V 2.01, Software for Area-Detector Absorption
    Corrections; Bruker AXS Inc., Madison, WI, 2000.
;
_exptl_crystal_colour colorless
_exptl_crystal_density_diffrn 1.491
_exptl_crystal_density_method 'not measured'
_exptl_crystal_description prism
_exptl_crystal_F_000 1120
_exptl_crystal_size_max 0.24
_exptl_crystal_size_mid 0.20
_exptl_crystal_size_min 0.12
_refine_diff_density_max 0.642
_refine_diff_density_min -0.298
_refine_diff_density_rms 0.083
_refine_ls_extinction_method none
_refine_ls_goodness_of_fit_ref 1.010
_refine_ls_hydrogen_treatment mixed
_refine_ls_matrix_type full
_refine_ls_number_parameters 244
_refine_ls_number_reflns 4920
_refine_ls_number_restraints 0
_refine_ls_restrained_S_all 1.010
_refine_ls_R_factor_all 0.0479
_refine_ls_R_factor_gt 0.0333
_refine_ls_shift/su_max 0.001
_refine_ls_shift/su_mean 0.000
_refine_ls_structure_factor_coef Fsqd
_refine_ls_weighting_details 'calc w=1/[\s^2^(Fo^2^)+(0.0463P)^2^+0.0000P] where P=(Fo^2^+2Fc^2^)/3'
_refine_ls_weighting_scheme calc
_refine_ls_wR_factor_gt 0.0771
_refine_ls_wR_factor_ref 0.0825
_reflns_number_gt 3957
_reflns_number_total 4920
_reflns_threshold_expression >2sigma(I)
_cod_data_source_file ic0206286_7.cif
_cod_data_source_block 5
_cod_depositor_comments
;
The following automatic conversions were performed:

'_symmetry_cell_setting' value 'Monoclinic' changed to 'monoclinic'
according to the built-in table from CIF Core dictionary named
'cif_core.dic' version 2.4.1 from 2010-06-29.

Automatic conversion script
Id: cif_fix_values 1646 2011-03-28 12:23:43Z adriana 
;
_cod_database_code 4313364

loop_
_symmetry_equiv_pos_as_xyz
'x, y, z'
'-x, y+1/2, -z+1/2'
'-x, -y, -z'
'x, -y-1/2, z-1/2'

loop_
_atom_site_label
_atom_site_type_symbol
_atom_site_fract_x
_atom_site_fract_y
_atom_site_fract_z
_atom_site_U_iso_or_equiv
_atom_site_adp_type
_atom_site_occupancy
_atom_site_symmetry_multiplicity
_atom_site_calc_flag
_atom_site_refinement_flags
_atom_site_disorder_assembly
_atom_site_disorder_group
Ga1 Ga 0.21842(2) -0.11392(3) 0.39445(2) 0.02151(9) Uani 1 1 d . . .
Ga2 Ga 0.38028(2) -0.01928(3) 0.31112(2) 0.02103(9) Uani 1 1 d . . .
Cl1 Cl 0.11565(5) -0.24162(7) 0.37581(6) 0.0395(2) Uani 1 1 d . . .
Cl2 Cl 0.45767(6) -0.05078(7) 0.18317(5) 0.03428(19) Uani 1 1 d . . .
Cl3 Cl 0.46630(5) 0.09359(6) 0.39468(5) 0.03111(18) Uani 1 1 d . . .
N1 N 0.19870(16) 0.00990(19) 0.46773(16) 0.0210(5) Uani 1 1 d . . .
N2 N 0.24074(16) 0.01275(19) 0.30660(16) 0.0204(5) Uani 1 1 d . . .
N3 N 0.35838(16) -0.14594(19) 0.39449(16) 0.0207(5) Uani 1 1 d . . .
H3N H 0.3814 -0.1251 0.4536 0.025 Uiso 1 1 calc R . .
C10 C 0.1917(2) 0.0224(3) 0.5710(2) 0.0254(6) Uani 1 1 d . . .
C11 C 0.1831(3) -0.0896(3) 0.6136(2) 0.0457(9) Uani 1 1 d . . .
H11A H 0.1243 -0.1245 0.5892 0.055 Uiso 1 1 calc R . .
H11B H 0.1798 -0.0837 0.6823 0.055 Uiso 1 1 calc R . .
H11C H 0.2395 -0.1327 0.5968 0.055 Uiso 1 1 calc R . .
C12 C 0.2825(2) 0.0775(3) 0.6083(2) 0.0406(9) Uani 1 1 d . . .
H12A H 0.3392 0.0348 0.5915 0.049 Uiso 1 1 calc R . .
H12B H 0.2795 0.0839 0.6769 0.049 Uiso 1 1 calc R . .
H12C H 0.2875 0.1495 0.5804 0.049 Uiso 1 1 calc R . .
C13 C 0.1034(2) 0.0885(3) 0.5979(2) 0.0369(8) Uani 1 1 d . . .
H13A H 0.0448 0.0528 0.5740 0.044 Uiso 1 1 calc R . .
H13B H 0.1080 0.1606 0.5703 0.044 Uiso 1 1 calc R . .
H13C H 0.1008 0.0944 0.6666 0.044 Uiso 1 1 calc R . .
C20 C 0.1893(2) 0.0303(2) 0.2122(2) 0.0251(6) Uani 1 1 d . . .
C21 C 0.1992(2) -0.0728(3) 0.1537(2) 0.0350(8) Uani 1 1 d . . .
H21A H 0.2677 -0.0870 0.1426 0.042 Uiso 1 1 calc R . .
H21B H 0.1650 -0.0639 0.0933 0.042 Uiso 1 1 calc R . .
H21C H 0.1714 -0.1335 0.1880 0.042 Uiso 1 1 calc R . .
C22 C 0.0823(2) 0.0500(3) 0.2284(2) 0.0377(8) Uani 1 1 d . . .
H22A H 0.0744 0.1157 0.2657 0.045 Uiso 1 1 calc R . .
H22B H 0.0551 -0.0113 0.2624 0.045 Uiso 1 1 calc R . .
H22C H 0.0486 0.0582 0.1676 0.045 Uiso 1 1 calc R . .
C23 C 0.2341(3) 0.1258(3) 0.1606(2) 0.0381(8) Uani 1 1 d . . .
H23A H 0.3028 0.1117 0.1506 0.046 Uiso 1 1 calc R . .
H23B H 0.2271 0.1911 0.1985 0.046 Uiso 1 1 calc R . .
H23C H 0.2011 0.1356 0.0996 0.046 Uiso 1 1 calc R . .
C30 C 0.3999(2) -0.2569(2) 0.3784(2) 0.0241(6) Uani 1 1 d . . .
C31 C 0.5102(2) -0.2480(3) 0.3740(2) 0.0339(7) Uani 1 1 d . . .
H31A H 0.5277 -0.2022 0.3207 0.041 Uiso 1 1 calc R . .
H31B H 0.5380 -0.3199 0.3657 0.041 Uiso 1 1 calc R . .
H31C H 0.5353 -0.2163 0.4326 0.041 Uiso 1 1 calc R . .
C32 C 0.3588(2) -0.3021(3) 0.2864(2) 0.0291(7) Uani 1 1 d . . .
H32A H 0.3775 -0.2556 0.2341 0.035 Uiso 1 1 calc R . .
H32B H 0.2882 -0.3050 0.2895 0.035 Uiso 1 1 calc R . .
H32C H 0.3841 -0.3749 0.2765 0.035 Uiso 1 1 calc R . .
C33 C 0.3720(2) -0.3277(3) 0.4611(2) 0.0350(8) Uani 1 1 d . . .
H33A H 0.3991 -0.2974 0.5196 0.042 Uiso 1 1 calc R . .
H33B H 0.3974 -0.4005 0.4520 0.042 Uiso 1 1 calc R . .
H33C H 0.3015 -0.3307 0.4651 0.042 Uiso 1 1 calc R . .
C41 C 0.1978(2) 0.2086(2) 0.39243(19) 0.0260(6) Uani 1 1 d . . .
C42 C 0.1063(2) 0.2533(3) 0.4084(2) 0.0338(7) Uani 1 1 d . . .
H42 H 0.0531 0.2068 0.4193 0.041 Uiso 1 1 calc R . .
C43 C 0.0920(3) 0.3638(3) 0.4086(2) 0.0429(9) Uani 1 1 d . . .
H43 H 0.0293 0.3916 0.4194 0.051 Uiso 1 1 calc R . .
C44 C 0.1670(3) 0.4339(3) 0.3934(2) 0.0449(9) Uani 1 1 d . . .
H44 H 0.1567 0.5096 0.3936 0.054 Uiso 1 1 calc R . .
C45 C 0.2572(3) 0.3922(3) 0.3779(2) 0.0419(9) Uani 1 1 d . . .
H45 H 0.3098 0.4395 0.3675 0.050 Uiso 1 1 calc R . .
C46 C 0.2725(2) 0.2818(3) 0.3771(2) 0.0316(7) Uani 1 1 d . . .
H46 H 0.3356 0.2552 0.3657 0.038 Uiso 1 1 calc R . .
B1 B 0.2114(2) 0.0818(3) 0.3935(2) 0.0219(7) Uani 1 1 d . . .

loop_
_atom_site_aniso_label
_atom_site_aniso_U_11
_atom_site_aniso_U_22
_atom_site_aniso_U_33
_atom_site_aniso_U_23
_atom_site_aniso_U_13
_atom_site_aniso_U_12
Ga1 0.02063(16) 0.01706(17) 0.02699(18) -0.00038(13) 0.00447(12) -0.00096(12)
Ga2 0.02043(16) 0.02041(17) 0.02234(17) -0.00118(13) 0.00282(12) -0.00288(12)
Cl1 0.0265(4) 0.0245(4) 0.0678(6) -0.0055(4) 0.0074(4) -0.0073(3)
Cl2 0.0359(4) 0.0381(5) 0.0293(4) -0.0048(3) 0.0129(3) -0.0052(3)
Cl3 0.0284(4) 0.0300(4) 0.0349(4) -0.0062(3) -0.0036(3) -0.0067(3)
N1 0.0220(12) 0.0196(13) 0.0215(12) -0.0015(10) 0.0034(9) 0.0017(9)
N2 0.0210(12) 0.0209(13) 0.0194(12) -0.0005(10) 0.0004(9) -0.0013(9)
N3 0.0221(12) 0.0175(13) 0.0226(12) -0.0017(10) 0.0003(9) -0.0002(9)
C10 0.0240(15) 0.0305(17) 0.0218(15) -0.0018(13) 0.0035(11) 0.0034(12)
C11 0.066(3) 0.041(2) 0.0297(18) 0.0081(16) 0.0089(16) 0.0056(18)
C12 0.0322(18) 0.058(3) 0.0314(18) -0.0107(17) -0.0001(14) 0.0002(16)
C13 0.0338(18) 0.049(2) 0.0280(17) -0.0017(15) 0.0086(13) 0.0097(15)
C20 0.0240(15) 0.0284(17) 0.0228(15) 0.0008(12) -0.0057(11) -0.0040(12)
C21 0.0385(18) 0.040(2) 0.0260(16) -0.0062(15) -0.0053(13) -0.0034(15)
C22 0.0299(17) 0.046(2) 0.0364(18) -0.0074(16) -0.0094(14) 0.0013(15)
C23 0.049(2) 0.037(2) 0.0276(17) 0.0109(15) -0.0101(15) -0.0062(16)
C30 0.0236(14) 0.0199(16) 0.0287(15) -0.0042(12) -0.0007(12) 0.0025(11)
C31 0.0231(16) 0.0316(19) 0.0470(19) -0.0105(15) -0.0016(13) 0.0048(13)
C32 0.0251(15) 0.0246(17) 0.0375(17) -0.0101(14) -0.0015(13) 0.0007(12)
C33 0.0434(19) 0.0220(17) 0.0394(19) 0.0049(14) -0.0031(15) 0.0043(14)
C41 0.0328(16) 0.0228(16) 0.0224(15) -0.0010(12) -0.0032(12) 0.0033(13)
C42 0.0343(17) 0.0298(19) 0.0373(18) -0.0017(14) -0.0015(14) 0.0068(14)
C43 0.050(2) 0.037(2) 0.041(2) -0.0004(16) -0.0083(16) 0.0233(17)
C44 0.078(3) 0.0211(18) 0.0354(19) 0.0001(15) -0.0086(18) 0.0082(18)
C45 0.062(2) 0.0253(19) 0.039(2) -0.0031(15) -0.0027(17) -0.0096(17)
C46 0.0380(18) 0.0239(17) 0.0328(17) -0.0020(14) 0.0020(13) -0.0011(13)
B1 0.0172(15) 0.0243(18) 0.0239(16) -0.0018(14) -0.0016(12) -0.0006(13)

loop_
_atom_type_symbol
_atom_type_description
_atom_type_scat_dispersion_real
_atom_type_scat_dispersion_imag
_atom_type_scat_source
C C 0.0033 0.0016 'International Tables Vol C Tables 4.2.6.8 and 6.1.1.4'
H H 0.0000 0.0000 'International Tables Vol C Tables 4.2.6.8 and 6.1.1.4'
B B 0.0013 0.0007 'International Tables Vol C Tables 4.2.6.8 and 6.1.1.4'
N N 0.0061 0.0033 'International Tables Vol C Tables 4.2.6.8 and 6.1.1.4'
Cl Cl 0.1484 0.1585 'International Tables Vol C Tables 4.2.6.8 and 6.1.1.4'
Ga Ga 0.2307 1.6083 'International Tables Vol C Tables 4.2.6.8 and 6.1.1.4'

loop_
_geom_angle_atom_site_label_1
_geom_angle_atom_site_label_2
_geom_angle_atom_site_label_3
_geom_angle
_geom_angle_site_symmetry_1
_geom_angle_site_symmetry_3
_geom_angle_publ_flag
N1 Ga1 N3 108.42(10) . . ?
N1 Ga1 N2 74.49(10) . . ?
N3 Ga1 N2 89.78(9) . . ?
N1 Ga1 Cl1 124.81(8) . . ?
N3 Ga1 Cl1 119.97(7) . . ?
N2 Ga1 Cl1 127.12(7) . . ?
N1 Ga1 B1 34.86(10) . . ?
N3 Ga1 B1 103.89(10) . . ?
N2 Ga1 B1 39.72(10) . . ?
Cl1 Ga1 B1 135.38(7) . . ?
N1 Ga1 Ga2 90.92(7) . . ?
N3 Ga1 Ga2 45.23(7) . . ?
N2 Ga1 Ga2 44.57(6) . . ?
Cl1 Ga1 Ga2 142.16(3) . . ?
B1 Ga1 Ga2 67.18(7) . . ?
N2 Ga2 N3 91.10(9) . . ?
N2 Ga2 Cl2 120.59(7) . . ?
N3 Ga2 Cl2 116.06(7) . . ?
N2 Ga2 Cl3 114.46(7) . . ?
N3 Ga2 Cl3 105.72(7) . . ?
Cl2 Ga2 Cl3 107.47(3) . . ?
N2 Ga2 Ga1 46.38(7) . . ?
N3 Ga2 Ga1 44.74(6) . . ?
Cl2 Ga2 Ga1 133.57(3) . . ?
Cl3 Ga2 Ga1 118.17(2) . . ?
B1 N1 C10 133.9(2) . . ?
B1 N1 Ga1 94.78(18) . . ?
C10 N1 Ga1 130.37(19) . . ?
C20 N2 B1 119.5(2) . . ?
C20 N2 Ga2 120.00(17) . . ?
B1 N2 Ga2 110.69(16) . . ?
C20 N2 Ga1 125.25(18) . . ?
B1 N2 Ga1 83.97(16) . . ?
Ga2 N2 Ga1 89.05(9) . . ?
C30 N3 Ga1 123.95(17) . . ?
C30 N3 Ga2 124.50(17) . . ?
Ga1 N3 Ga2 90.03(9) . . ?
N1 C10 C12 109.0(2) . . ?
N1 C10 C11 107.8(3) . . ?
C12 C10 C11 110.1(3) . . ?
N1 C10 C13 111.8(2) . . ?
C12 C10 C13 109.4(3) . . ?
C11 C10 C13 108.8(3) . . ?
N2 C20 C22 109.3(2) . . ?
N2 C20 C23 110.2(2) . . ?
C22 C20 C23 110.6(3) . . ?
N2 C20 C21 108.2(2) . . ?
C22 C20 C21 108.2(2) . . ?
C23 C20 C21 110.3(3) . . ?
N3 C30 C33 107.9(2) . . ?
N3 C30 C32 109.1(2) . . ?
C33 C30 C32 110.7(3) . . ?
N3 C30 C31 108.8(2) . . ?
C33 C30 C31 109.9(2) . . ?
C32 C30 C31 110.4(2) . . ?
C46 C41 C42 116.2(3) . . ?
C46 C41 B1 124.1(3) . . ?
C42 C41 B1 119.8(3) . . ?
C43 C42 C41 121.3(3) . . ?
C44 C43 C42 121.2(3) . . ?
C45 C44 C43 118.5(3) . . ?
C44 C45 C46 120.9(3) . . ?
C45 C46 C41 121.9(3) . . ?
N1 B1 N2 106.5(3) . . ?
N1 B1 C41 128.8(3) . . ?
N2 B1 C41 124.7(2) . . ?
N1 B1 Ga1 50.36(15) . . ?
N2 B1 Ga1 56.31(14) . . ?
C41 B1 Ga1 175.5(2) . . ?

loop_
_geom_bond_atom_site_label_1
_geom_bond_atom_site_label_2
_geom_bond_distance
_geom_bond_site_symmetry_2
_geom_bond_publ_flag
Ga1 N1 1.879(2) . ?
Ga1 N3 1.978(2) . ?
Ga1 N2 2.035(2) . ?
Ga1 Cl1 2.1437(8) . ?
Ga1 B1 2.432(4) . ?
Ga1 Ga2 2.8105(5) . ?
Ga2 N2 1.973(2) . ?
Ga2 N3 1.995(2) . ?
Ga2 Cl2 2.1619(8) . ?
Ga2 Cl3 2.1776(8) . ?
N1 B1 1.395(4) . ?
N1 C10 1.480(3) . ?
N2 C20 1.523(3) . ?
N2 B1 1.563(4) . ?
N3 C30 1.512(4) . ?
C10 C12 1.518(4) . ?
C10 C11 1.523(5) . ?
C10 C13 1.526(4) . ?
C20 C22 1.523(4) . ?
C20 C23 1.530(4) . ?
C20 C21 1.534(4) . ?
C30 C33 1.523(4) . ?
C30 C32 1.524(4) . ?
C30 C31 1.533(4) . ?
C41 C46 1.396(4) . ?
C41 C42 1.406(4) . ?
C41 B1 1.586(5) . ?
C42 C43 1.386(5) . ?
C43 C44 1.376(5) . ?
C44 C45 1.373(5) . ?
C45 C46 1.386(5) . ?

loop_
_geom_torsion_atom_site_label_1
_geom_torsion_atom_site_label_2
_geom_torsion_atom_site_label_3
_geom_torsion_atom_site_label_4
_geom_torsion
_geom_torsion_site_symmetry_1
_geom_torsion_site_symmetry_2
_geom_torsion_site_symmetry_3
_geom_torsion_site_symmetry_4
_geom_torsion_publ_flag
N1 Ga1 Ga2 N2 -66.59(12) . . . . ?
N3 Ga1 Ga2 N2 177.98(13) . . . . ?
Cl1 Ga1 Ga2 N2 95.46(10) . . . . ?
B1 Ga1 Ga2 N2 -40.36(12) . . . . ?
N1 Ga1 Ga2 N3 115.43(12) . . . . ?
N2 Ga1 Ga2 N3 -177.98(13) . . . . ?
Cl1 Ga1 Ga2 N3 -82.53(10) . . . . ?
B1 Ga1 Ga2 N3 141.65(12) . . . . ?
N1 Ga1 Ga2 Cl2 -160.23(8) . . . . ?
N3 Ga1 Ga2 Cl2 84.34(10) . . . . ?
N2 Ga1 Ga2 Cl2 -93.64(10) . . . . ?
Cl1 Ga1 Ga2 Cl2 1.82(6) . . . . ?
B1 Ga1 Ga2 Cl2 -134.00(9) . . . . ?
N1 Ga1 Ga2 Cl3 31.38(8) . . . . ?
N3 Ga1 Ga2 Cl3 -84.05(10) . . . . ?
N2 Ga1 Ga2 Cl3 97.96(10) . . . . ?
Cl1 Ga1 Ga2 Cl3 -166.58(5) . . . . ?
B1 Ga1 Ga2 Cl3 57.60(8) . . . . ?
N3 Ga1 N1 B1 87.96(18) . . . . ?
N2 Ga1 N1 B1 3.51(16) . . . . ?
Cl1 Ga1 N1 B1 -121.23(15) . . . . ?
Ga2 Ga1 N1 B1 45.45(16) . . . . ?
N3 Ga1 N1 C10 -81.8(2) . . . . ?
N2 Ga1 N1 C10 -166.3(2) . . . . ?
Cl1 Ga1 N1 C10 69.0(2) . . . . ?
B1 Ga1 N1 C10 -169.8(3) . . . . ?
Ga2 Ga1 N1 C10 -124.3(2) . . . . ?
N3 Ga2 N2 C20 -129.6(2) . . . . ?
Cl2 Ga2 N2 C20 -8.2(2) . . . . ?
Cl3 Ga2 N2 C20 122.50(19) . . . . ?
Ga1 Ga2 N2 C20 -131.1(2) . . . . ?
N3 Ga2 N2 B1 84.61(19) . . . . ?
Cl2 Ga2 N2 B1 -153.94(16) . . . . ?
Cl3 Ga2 N2 B1 -23.2(2) . . . . ?
Ga1 Ga2 N2 B1 83.19(18) . . . . ?
N3 Ga2 N2 Ga1 1.42(9) . . . . ?
Cl2 Ga2 N2 Ga1 122.87(6) . . . . ?
Cl3 Ga2 N2 Ga1 -106.43(7) . . . . ?
N1 Ga1 N2 C20 -125.3(2) . . . . ?
N3 Ga1 N2 C20 125.5(2) . . . . ?
Cl1 Ga1 N2 C20 -3.1(2) . . . . ?
B1 Ga1 N2 C20 -122.2(3) . . . . ?
Ga2 Ga1 N2 C20 126.9(2) . . . . ?
N1 Ga1 N2 B1 -3.14(14) . . . . ?
N3 Ga1 N2 B1 -112.35(15) . . . . ?
Cl1 Ga1 N2 B1 119.06(13) . . . . ?
Ga2 Ga1 N2 B1 -110.92(16) . . . . ?
N1 Ga1 N2 Ga2 107.78(10) . . . . ?
N3 Ga1 N2 Ga2 -1.43(9) . . . . ?
Cl1 Ga1 N2 Ga2 -130.02(6) . . . . ?
B1 Ga1 N2 Ga2 110.92(16) . . . . ?
N1 Ga1 N3 C30 154.8(2) . . . . ?
N2 Ga1 N3 C30 -131.7(2) . . . . ?
Cl1 Ga1 N3 C30 2.3(2) . . . . ?
B1 Ga1 N3 C30 -169.2(2) . . . . ?
Ga2 Ga1 N3 C30 -133.1(2) . . . . ?
N1 Ga1 N3 Ga2 -72.13(11) . . . . ?
N2 Ga1 N3 Ga2 1.41(9) . . . . ?
Cl1 Ga1 N3 Ga2 135.40(6) . . . . ?
B1 Ga1 N3 Ga2 -36.09(11) . . . . ?
N2 Ga2 N3 C30 131.2(2) . . . . ?
Cl2 Ga2 N3 C30 6.1(2) . . . . ?
Cl3 Ga2 N3 C30 -112.93(19) . . . . ?
Ga1 Ga2 N3 C30 132.7(2) . . . . ?
N2 Ga2 N3 Ga1 -1.46(9) . . . . ?
Cl2 Ga2 N3 Ga1 -126.62(6) . . . . ?
Cl3 Ga2 N3 Ga1 114.37(7) . . . . ?
B1 N1 C10 C12 -57.7(4) . . . . ?
Ga1 N1 C10 C12 108.1(3) . . . . ?
B1 N1 C10 C11 -177.1(3) . . . . ?
Ga1 N1 C10 C11 -11.3(3) . . . . ?
B1 N1 C10 C13 63.4(4) . . . . ?
Ga1 N1 C10 C13 -130.8(3) . . . . ?
B1 N2 C20 C22 -39.0(3) . . . . ?
Ga2 N2 C20 C22 178.2(2) . . . . ?
Ga1 N2 C20 C22 65.6(3) . . . . ?
B1 N2 C20 C23 82.7(3) . . . . ?
Ga2 N2 C20 C23 -60.0(3) . . . . ?
Ga1 N2 C20 C23 -172.6(2) . . . . ?
B1 N2 C20 C21 -156.6(2) . . . . ?
Ga2 N2 C20 C21 60.6(3) . . . . ?
Ga1 N2 C20 C21 -52.0(3) . . . . ?
Ga1 N3 C30 C33 -66.3(3) . . . . ?
Ga2 N3 C30 C33 176.08(18) . . . . ?
Ga1 N3 C30 C32 54.0(3) . . . . ?
Ga2 N3 C30 C32 -63.6(3) . . . . ?
Ga1 N3 C30 C31 174.53(18) . . . . ?
Ga2 N3 C30 C31 56.9(3) . . . . ?
C46 C41 C42 C43 0.1(5) . . . . ?
B1 C41 C42 C43 179.6(3) . . . . ?
C41 C42 C43 C44 -0.2(5) . . . . ?
C42 C43 C44 C45 0.0(5) . . . . ?
C43 C44 C45 C46 0.3(5) . . . . ?
C44 C45 C46 C41 -0.4(5) . . . . ?
C42 C41 C46 C45 0.2(4) . . . . ?
B1 C41 C46 C45 -179.3(3) . . . . ?
C10 N1 B1 N2 164.6(3) . . . . ?
Ga1 N1 B1 N2 -4.6(2) . . . . ?
C10 N1 B1 C41 -16.5(5) . . . . ?
Ga1 N1 B1 C41 174.3(3) . . . . ?
C10 N1 B1 Ga1 169.2(3) . . . . ?
C20 N2 B1 N1 131.6(2) . . . . ?
Ga2 N2 B1 N1 -82.4(2) . . . . ?
Ga1 N2 B1 N1 4.25(19) . . . . ?
C20 N2 B1 C41 -47.3(4) . . . . ?
Ga2 N2 B1 C41 98.6(3) . . . . ?
Ga1 N2 B1 C41 -174.7(3) . . . . ?
C20 N2 B1 Ga1 127.4(2) . . . . ?
Ga2 N2 B1 Ga1 -86.69(13) . . . . ?
C46 C41 B1 N1 116.4(4) . . . . ?
C42 C41 B1 N1 -63.1(4) . . . . ?
C46 C41 B1 N2 -64.9(4) . . . . ?
C42 C41 B1 N2 115.7(3) . . . . ?
N3 Ga1 B1 N1 -102.39(17) . . . . ?
N2 Ga1 B1 N1 -174.7(2) . . . . ?
Cl1 Ga1 B1 N1 88.12(18) . . . . ?
Ga2 Ga1 B1 N1 -129.37(17) . . . . ?
N1 Ga1 B1 N2 174.7(2) . . . . ?
N3 Ga1 B1 N2 72.31(15) . . . . ?
Cl1 Ga1 B1 N2 -97.18(15) . . . . ?
Ga2 Ga1 B1 N2 45.33(12) . . . . ?
